data_2019162
loop_
_publ_author_name
'Yurkerwich, Kevin'
'Rong, Yi'
'Parkin, Gerard'

_publ_section_title
;
 Gallium hydride and monovalent indium compounds that feature
 tris(pyrazolyl)hydroborate ligands
;
_journal_coeditor_code YP3041
_journal_issue 9
_journal_name_full 'Acta Crystallographica Section C'
_journal_page_first 963
_journal_page_last 967
_journal_paper_doi 10.1107/S0108270113016648
_journal_volume 69
_journal_year 2013
_chemical_formula_iupac '[Ga (C24 H40 B N6) H] [Ga Cl4]'
_chemical_formula_moiety 'C24 H41 B Ga1 N6 +, Cl4 Ga1 -'
_chemical_formula_sum 'C24 H41 B Cl4 Ga2 N6'
_chemical_formula_weight 705.68
_chemical_name_systematic
'Hydrido[tris(3-<i>tert</i>-butyl-5-methyl-1<i>H</i>-pyrazol-1-yl-\k<i>N</i>^2^)hydroborato]gallium(III) tetrachloridogallium(III),'
_space_group_IT_number 14
_symmetry_cell_setting monoclinic
_symmetry_space_group_name_Hall '-P 2ybc'
_symmetry_space_group_name_H-M 'P 1 21/c 1'
_atom_sites_solution_hydrogens geom
_atom_sites_solution_primary direct
_atom_sites_solution_secondary difmap
_audit_creation_method SHELXL97
_cell_angle_alpha 90.00
_cell_angle_beta 93.952(3)
_cell_angle_gamma 90.00
_cell_formula_units_Z 4
_cell_length_a 9.5170(15)
_cell_length_b 17.753(3)
_cell_length_c 19.763(3)
_cell_measurement_reflns_used 2436
_cell_measurement_temperature 125(2)
_cell_measurement_theta_max 21.46
_cell_measurement_theta_min 2.43
_cell_volume 3331.1(9)
_computing_cell_refinement 'SMART (Bruker, 2007)'
_computing_data_collection 'SMART (Bruker, 2007)'
_computing_data_reduction 'SAINT (Bruker, 2007)'
_computing_molecular_graphics 'SHELXTL (Sheldrick, 2008)'
_computing_publication_material 'SHELXTL (Sheldrick, 2008)'
_computing_structure_refinement 'SHELXL97 (Sheldrick, 2008)'
_computing_structure_solution 'SHELXS97 (Sheldrick, 2008)'
_diffrn_ambient_temperature 125(2)
_diffrn_measured_fraction_theta_full 1.000
_diffrn_measured_fraction_theta_max 1.000
_diffrn_measurement_device_type 'Bruker SMART CCD area-detector'
_diffrn_measurement_method '\f and \w'
_diffrn_radiation_monochromator graphite
_diffrn_radiation_source 'fine-focus sealed tube'
_diffrn_radiation_type MoK\a
_diffrn_radiation_wavelength 0.71073
_diffrn_reflns_av_R_equivalents 0.2429
_diffrn_reflns_av_sigmaI/netI 0.1655
_diffrn_reflns_limit_h_max 11
_diffrn_reflns_limit_h_min -11
_diffrn_reflns_limit_k_max 21
_diffrn_reflns_limit_k_min -21
_diffrn_reflns_limit_l_max 23
_diffrn_reflns_limit_l_min -23
_diffrn_reflns_number 35586
_diffrn_reflns_theta_full 25.03
_diffrn_reflns_theta_max 25.03
_diffrn_reflns_theta_min 1.54
_exptl_absorpt_coefficient_mu 1.962
_exptl_absorpt_correction_T_max 0.9618
_exptl_absorpt_correction_T_min 0.8588
_exptl_absorpt_correction_type empirical
_exptl_absorpt_process_details '(SADABS; Bruker, 2007)'
_exptl_crystal_colour colourless
_exptl_crystal_density_diffrn 1.407
_exptl_crystal_density_method 'not measured'
_exptl_crystal_description plate
_exptl_crystal_F_000 1448
_exptl_crystal_size_max 0.08
_exptl_crystal_size_mid 0.03
_exptl_crystal_size_min 0.02
_refine_diff_density_max 0.647
_refine_diff_density_min -0.647
_refine_ls_extinction_method none
_refine_ls_goodness_of_fit_ref 1.007
_refine_ls_hydrogen_treatment mixed
_refine_ls_matrix_type full
_refine_ls_number_parameters 353
_refine_ls_number_reflns 5876
_refine_ls_number_restraints 0
_refine_ls_restrained_S_all 1.007
_refine_ls_R_factor_all 0.1590
_refine_ls_R_factor_gt 0.0625
_refine_ls_shift/su_max 0.000
_refine_ls_shift/su_mean 0.000
_refine_ls_structure_factor_coef Fsqd
_refine_ls_weighting_details 'calc w = 1/[\s^2^(Fo^2^)+(0.0250P)^2^+0.0000P] where P=(Fo^2^+2Fc^2^)/3'
_refine_ls_weighting_scheme calc
_refine_ls_wR_factor_gt 0.0911
_refine_ls_wR_factor_ref 0.1162
_reflns_number_gt 3039
_reflns_number_total 5876
_reflns_threshold_expression I>2\s(I)
_cod_data_source_file yp3041.cif
_cod_data_source_block III
_cod_original_cell_volume 3331.2(9)
_cod_original_sg_symbol_H-M 'P 21/c'
_cod_database_code 2019162
_cod_database_fobs_code 2019162

loop_
_symmetry_equiv_pos_as_xyz
'x, y, z'
'-x, y+1/2, -z+1/2'
'-x, -y, -z'
'x, -y-1/2, z-1/2'

loop_
_atom_site_type_symbol
_atom_site_label
_atom_site_fract_x
_atom_site_fract_y
_atom_site_fract_z
_atom_site_U_iso_or_equiv
_atom_site_adp_type
_atom_site_calc_flag
_atom_site_refinement_flags
_atom_site_occupancy
_atom_site_symmetry_multiplicity
Ga Ga1 0.52796(7) -0.11754(4) 0.75445(4) 0.0172(2) Uani d . 1 1
H H1 0.482(6) -0.182(3) 0.797(3) 0.027(18) Uiso d . 1 1
Ga Ga2 0.80991(9) 0.21620(5) 0.51098(4) 0.0290(2) Uani d . 1 1
Cl Cl1 0.6764(2) 0.27063(13) 0.58040(12) 0.0631(7) Uani d . 1 1
Cl Cl2 0.9045(3) 0.29659(14) 0.44610(13) 0.0732(8) Uani d . 1 1
Cl Cl3 0.9818(2) 0.15992(12) 0.56903(11) 0.0418(6) Uani d . 1 1
Cl Cl4 0.6811(2) 0.13766(12) 0.44944(11) 0.0527(6) Uani d . 1 1
B B1 0.6191(8) 0.0058(5) 0.6682(4) 0.020(2) Uani d . 1 1
H H2 0.651(6) 0.050(3) 0.637(3) 0.024 Uiso d . 1 1
N N11 0.4566(5) 0.0057(3) 0.6716(3) 0.0201(14) Uani d . 1 1
C C11 0.3581(7) 0.0522(4) 0.6427(3) 0.0228(17) Uani d . 1 1
N N12 0.3936(5) -0.0477(3) 0.7105(3) 0.0198(14) Uani d . 1 1
C C12 0.2297(7) 0.0283(4) 0.6630(4) 0.0249(18) Uani d . 1 1
H H12A 0.1410 0.0505 0.6503 0.030 Uiso calc R 1 1
C C13 0.2518(7) -0.0340(4) 0.7051(3) 0.0185(16) Uani d . 1 1
C C14 0.1502(6) -0.0784(4) 0.7430(3) 0.0201(17) Uani d . 1 1
C C15 0.0004(7) -0.0592(5) 0.7155(4) 0.043(2) Uani d . 1 1
H H15A -0.0197 -0.0063 0.7255 0.064 Uiso calc R 1 1
H H15B -0.0667 -0.0917 0.7371 0.064 Uiso calc R 1 1
H H15C -0.0083 -0.0671 0.6663 0.064 Uiso calc R 1 1
C C16 0.1666(8) -0.0593(5) 0.8180(4) 0.042(2) Uani d . 1 1
H H16A 0.1458 -0.0058 0.8243 0.064 Uiso calc R 1 1
H H16B 0.2635 -0.0698 0.8355 0.064 Uiso calc R 1 1
H H16C 0.1012 -0.0899 0.8425 0.064 Uiso calc R 1 1
C C17 0.1685(7) -0.1641(4) 0.7322(4) 0.035(2) Uani d . 1 1
H H17A 0.2585 -0.1805 0.7544 0.053 Uiso calc R 1 1
H H17B 0.1673 -0.1748 0.6835 0.053 Uiso calc R 1 1
H H17C 0.0913 -0.1912 0.7517 0.053 Uiso calc R 1 1
C C18 0.3942(7) 0.1178(4) 0.6006(3) 0.0290(18) Uani d . 1 1
H H18A 0.4490 0.1007 0.5633 0.044 Uiso calc R 1 1
H H18B 0.4498 0.1540 0.6287 0.044 Uiso calc R 1 1
H H18C 0.3074 0.1421 0.5820 0.044 Uiso calc R 1 1
N N21 0.6633(5) -0.0716(3) 0.6413(3) 0.0179(13) Uani d . 1 1
C C21 0.7379(7) -0.0899(4) 0.5883(4) 0.0220(18) Uani d . 1 1
N N22 0.6283(5) -0.1372(3) 0.6741(3) 0.0197(14) Uani d . 1 1
C C22 0.7480(7) -0.1676(4) 0.5863(3) 0.0210(17) Uani d . 1 1
H H22A 0.7931 -0.1963 0.5535 0.025 Uiso calc R 1 1
C C23 0.6810(7) -0.1960(4) 0.6406(3) 0.0185(16) Uani d . 1 1
C C24 0.6637(7) -0.2763(4) 0.6629(3) 0.0213(17) Uani d . 1 1
C C25 0.7483(8) -0.2890(4) 0.7295(4) 0.046(2) Uani d . 1 1
H H25A 0.8473 -0.2764 0.7244 0.069 Uiso calc R 1 1
H H25B 0.7411 -0.3420 0.7428 0.069 Uiso calc R 1 1
H H25C 0.7115 -0.2569 0.7645 0.069 Uiso calc R 1 1
C C26 0.5075(8) -0.2955(4) 0.6694(4) 0.045(2) Uani d . 1 1
H H26A 0.4704 -0.2644 0.7050 0.067 Uiso calc R 1 1
H H26B 0.4985 -0.3488 0.6811 0.067 Uiso calc R 1 1
H H26C 0.4541 -0.2855 0.6262 0.067 Uiso calc R 1 1
C C27 0.7192(9) -0.3285(4) 0.6092(4) 0.052(3) Uani d . 1 1
H H27A 0.8182 -0.3166 0.6032 0.078 Uiso calc R 1 1
H H27B 0.6636 -0.3213 0.5661 0.078 Uiso calc R 1 1
H H27C 0.7115 -0.3810 0.6239 0.078 Uiso calc R 1 1
C C28 0.7950(8) -0.0326(4) 0.5427(4) 0.032(2) Uani d . 1 1
H H28A 0.8572 0.0019 0.5695 0.047 Uiso calc R 1 1
H H28B 0.7171 -0.0041 0.5201 0.047 Uiso calc R 1 1
H H28C 0.8485 -0.0578 0.5086 0.047 Uiso calc R 1 1
N N31 0.6834(5) 0.0148(3) 0.7418(3) 0.0168(13) Uani d . 1 1
C C31 0.7637(7) 0.0693(4) 0.7730(3) 0.0202(17) Uani d . 1 1
N N32 0.6586(5) -0.0395(3) 0.7898(3) 0.0163(13) Uani d . 1 1
C C32 0.7914(7) 0.0493(4) 0.8398(4) 0.0240(18) Uani d . 1 1
H H32A 0.8453 0.0773 0.8733 0.029 Uiso calc R 1 1
C C33 0.7268(7) -0.0189(4) 0.8490(3) 0.0208(17) Uani d . 1 1
C C34 0.7202(8) -0.0639(4) 0.9131(3) 0.0280(19) Uani d . 1 1
C C35 0.8147(9) -0.0263(5) 0.9695(4) 0.055(3) Uani d . 1 1
H H35A 0.9128 -0.0272 0.9573 0.082 Uiso calc R 1 1
H H35B 0.8069 -0.0538 1.0121 0.082 Uiso calc R 1 1
H H35C 0.7847 0.0260 0.9751 0.082 Uiso calc R 1 1
C C36 0.7734(7) -0.1441(4) 0.9029(4) 0.032(2) Uani d . 1 1
H H36A 0.7078 -0.1708 0.8709 0.049 Uiso calc R 1 1
H H36B 0.7799 -0.1706 0.9465 0.049 Uiso calc R 1 1
H H36C 0.8667 -0.1422 0.8848 0.049 Uiso calc R 1 1
C C37 0.5678(8) -0.0651(4) 0.9346(4) 0.039(2) Uani d . 1 1
H H37A 0.5082 -0.0935 0.9012 0.059 Uiso calc R 1 1
H H37C 0.5326 -0.0134 0.9372 0.059 Uiso calc R 1 1
H H37D 0.5656 -0.0892 0.9791 0.059 Uiso calc R 1 1
C C38 0.8094(8) 0.1369(4) 0.7359(4) 0.032(2) Uani d . 1 1
H H38C 0.7265 0.1630 0.7152 0.047 Uiso calc R 1 1
H H38D 0.8702 0.1213 0.7003 0.047 Uiso calc R 1 1
H H38A 0.8616 0.1708 0.7676 0.047 Uiso calc R 1 1

loop_
_atom_site_aniso_label
_atom_site_aniso_U_11
_atom_site_aniso_U_22
_atom_site_aniso_U_33
_atom_site_aniso_U_12
_atom_site_aniso_U_13
_atom_site_aniso_U_23
Ga1 0.0138(4) 0.0193(4) 0.0185(4) 0.0004(4) 0.0019(3) 0.0008(4)
Ga2 0.0323(5) 0.0248(5) 0.0303(5) 0.0068(4) 0.0037(4) 0.0039(4)
Cl1 0.0606(16) 0.0637(17) 0.0660(17) 0.0216(13) 0.0124(13) -0.0239(14)
Cl2 0.0654(17) 0.0650(17) 0.089(2) -0.0020(14) 0.0020(14) 0.0549(16)
Cl3 0.0333(12) 0.0471(14) 0.0453(14) 0.0103(10) 0.0039(10) 0.0192(11)
Cl4 0.0771(17) 0.0407(14) 0.0379(13) -0.0003(12) -0.0135(12) -0.0022(11)
B1 0.021(5) 0.017(5) 0.022(5) -0.005(4) -0.005(4) 0.005(4)
N11 0.019(3) 0.019(3) 0.023(4) 0.003(3) 0.005(3) 0.001(3)
C11 0.023(4) 0.015(4) 0.029(5) 0.005(3) -0.005(3) 0.006(4)
N12 0.012(3) 0.021(3) 0.026(4) 0.002(3) 0.006(3) 0.000(3)
C12 0.019(4) 0.021(4) 0.033(5) 0.006(3) -0.011(4) 0.001(4)
C13 0.015(4) 0.024(4) 0.017(4) 0.002(3) 0.005(3) -0.007(3)
C14 0.011(4) 0.022(4) 0.027(5) 0.004(3) 0.001(3) -0.001(4)
C15 0.016(4) 0.051(6) 0.062(6) 0.008(4) 0.001(4) 0.015(5)
C16 0.040(5) 0.051(6) 0.037(6) -0.011(4) 0.011(4) -0.001(5)
C17 0.026(5) 0.026(5) 0.055(6) -0.002(4) 0.015(4) 0.006(4)
C18 0.029(4) 0.025(4) 0.031(4) 0.004(4) -0.008(3) 0.003(4)
N21 0.019(3) 0.015(3) 0.019(4) -0.001(3) -0.002(3) 0.002(3)
C21 0.013(4) 0.029(5) 0.024(5) 0.001(3) 0.003(3) 0.008(4)
N22 0.019(3) 0.020(3) 0.020(3) -0.001(3) 0.002(3) -0.004(3)
C22 0.026(4) 0.017(4) 0.020(4) 0.002(3) 0.006(3) -0.001(3)
C23 0.021(4) 0.019(4) 0.016(4) -0.002(3) 0.003(3) -0.002(3)
C24 0.030(4) 0.016(4) 0.020(4) 0.000(3) 0.011(3) -0.002(3)
C25 0.054(6) 0.026(5) 0.057(6) 0.012(4) -0.005(5) 0.012(4)
C26 0.049(6) 0.024(5) 0.063(6) -0.005(4) 0.018(5) 0.006(4)
C27 0.084(7) 0.026(5) 0.051(6) -0.009(5) 0.036(5) -0.002(4)
C28 0.047(5) 0.023(4) 0.028(5) 0.004(4) 0.021(4) 0.002(4)
N31 0.011(3) 0.020(3) 0.020(3) 0.002(3) 0.005(2) 0.004(3)
C31 0.018(4) 0.020(4) 0.023(5) -0.001(3) 0.007(3) -0.010(4)
N32 0.013(3) 0.021(3) 0.015(3) 0.000(3) 0.003(3) 0.001(3)
C32 0.025(4) 0.026(4) 0.019(5) -0.007(4) -0.006(3) -0.001(4)
C33 0.021(4) 0.027(4) 0.015(4) -0.003(3) 0.003(3) -0.009(3)
C34 0.038(5) 0.033(5) 0.013(4) -0.017(4) -0.001(4) -0.002(4)
C35 0.079(7) 0.066(7) 0.017(5) -0.027(5) -0.009(5) 0.014(4)
C36 0.029(5) 0.039(5) 0.028(5) 0.005(4) -0.003(4) 0.015(4)
C37 0.045(5) 0.047(5) 0.027(5) -0.006(4) 0.008(4) -0.003(4)
C38 0.040(5) 0.017(4) 0.039(5) -0.008(4) 0.009(4) 0.002(4)

loop_
_atom_type_symbol
_atom_type_description
_atom_type_scat_dispersion_real
_atom_type_scat_dispersion_imag
_atom_type_scat_source
C C 0.0033 0.0016 'International Tables Vol C Tables 4.2.6.8 and 6.1.1.4'
H H 0.0000 0.0000 'International Tables Vol C Tables 4.2.6.8 and 6.1.1.4'
B B 0.0013 0.0007 'International Tables Vol C Tables 4.2.6.8 and 6.1.1.4'
N N 0.0061 0.0033 'International Tables Vol C Tables 4.2.6.8 and 6.1.1.4'
Ga Ga 0.2307 1.6083 'International Tables Vol C Tables 4.2.6.8 and 6.1.1.4'
Cl Cl 0.1484 0.1585 'International Tables Vol C Tables 4.2.6.8 and 6.1.1.4'

loop_
_geom_angle_atom_site_label_1
_geom_angle_atom_site_label_2
_geom_angle_atom_site_label_3
_geom_angle
_geom_angle_publ_flag
H1 Ga1 N22 120(2) y
H1 Ga1 N12 122(2) y
N22 Ga1 N12 95.4(2) y
H1 Ga1 N32 123(2) y
N22 Ga1 N32 94.8(2) y
N12 Ga1 N32 95.2(2) y
Cl2 Ga2 Cl1 111.67(11) y
Cl2 Ga2 Cl4 109.53(10) y
Cl1 Ga2 Cl4 107.98(10) y
Cl2 Ga2 Cl3 106.75(9) y
Cl1 Ga2 Cl3 108.91(10) y
Cl4 Ga2 Cl3 112.04(9) y
N21 B1 N31 108.4(6) ?
N21 B1 N11 108.0(6) ?
N31 B1 N11 106.9(6) ?
C11 N11 N12 109.9(5) ?
C11 N11 B1 130.3(6) ?
N12 N11 B1 119.8(5) ?
N11 C11 C12 107.1(6) ?
N11 C11 C18 122.5(6) ?
C12 C11 C18 130.4(6) ?
C13 N12 N11 107.3(5) ?
C13 N12 Ga1 139.9(5) ?
N11 N12 Ga1 112.9(4) ?
C11 C12 C13 108.5(6) ?
N12 C13 C12 107.2(6) ?
N12 C13 C14 122.5(6) ?
C12 C13 C14 130.2(6) ?
C13 C14 C16 110.2(6) ?
C13 C14 C15 109.0(6) ?
C16 C14 C15 109.1(6) ?
C13 C14 C17 111.6(6) ?
C16 C14 C17 110.4(6) ?
C15 C14 C17 106.4(6) ?
C21 N21 N22 108.5(5) ?
C21 N21 B1 130.9(6) ?
N22 N21 B1 120.6(5) ?
N21 C21 C22 107.7(6) ?
N21 C21 C28 122.7(6) ?
C22 C21 C28 129.6(7) ?
C23 N22 N21 108.2(5) ?
C23 N22 Ga1 139.5(5) ?
N21 N22 Ga1 112.3(4) ?
C23 C22 C21 107.8(6) ?
N22 C23 C22 107.8(6) ?
N22 C23 C24 122.5(6) ?
C22 C23 C24 129.7(6) ?
C23 C24 C25 109.5(6) ?
C23 C24 C27 108.7(5) ?
C25 C24 C27 109.0(6) ?
C23 C24 C26 111.0(6) ?
C25 C24 C26 110.8(6) ?
C27 C24 C26 107.8(6) ?
C31 N31 N32 107.7(5) ?
C31 N31 B1 132.5(6) ?
N32 N31 B1 119.9(5) ?
N31 C31 C32 108.5(6) ?
N31 C31 C38 121.8(6) ?
C32 C31 C38 129.7(7) ?
C33 N32 N31 108.1(5) ?
C33 N32 Ga1 139.2(5) ?
N31 N32 Ga1 112.5(4) ?
C31 C32 C33 107.3(6) ?
N32 C33 C32 108.5(6) ?
N32 C33 C34 122.8(6) ?
C32 C33 C34 128.7(6) ?
C33 C34 C36 110.5(6) ?
C33 C34 C35 109.0(6) ?
C36 C34 C35 108.5(6) ?
C33 C34 C37 109.6(6) ?
C36 C34 C37 110.5(6) ?
C35 C34 C37 108.7(6) ?

loop_
_geom_bond_atom_site_label_1
_geom_bond_atom_site_label_2
_geom_bond_distance
_geom_bond_publ_flag
Ga1 H1 1.49(6) y
Ga1 N22 1.941(5) y
Ga1 N12 1.942(5) y
Ga1 N32 1.958(5) y
Ga2 Cl2 2.156(2) y
Ga2 Cl1 2.161(2) y
Ga2 Cl4 2.173(2) y
Ga2 Cl3 2.175(2) y
B1 N21 1.542(9) ?
B1 N31 1.547(9) ?
B1 N11 1.553(9) ?
N11 C11 1.346(8) ?
N11 N12 1.383(7) ?
C11 C12 1.378(9) ?
C11 C18 1.486(9) ?
N12 C13 1.368(8) ?
C12 C13 1.391(9) ?
C13 C14 1.489(9) ?
C14 C16 1.518(9) ?
C14 C15 1.529(9) ?
C14 C17 1.547(9) ?
N21 C21 1.346(8) ?
N21 N22 1.385(7) ?
C21 C22 1.383(9) ?
C21 C28 1.486(9) ?
N22 C23 1.350(8) ?
C22 C23 1.380(8) ?
C23 C24 1.506(9) ?
C24 C25 1.511(9) ?
C24 C27 1.530(9) ?
C24 C26 1.539(9) ?
N31 C31 1.355(8) ?
N31 N32 1.384(7) ?
C31 C32 1.375(9) ?
C31 C38 1.486(9) ?
N32 C33 1.349(8) ?
C32 C33 1.376(9) ?
C33 C34 1.502(9) ?
C34 C36 1.529(10) ?
C34 C35 1.536(10) ?
C34 C37 1.540(9) ?
